data_1545951
loop_
_publ_author_name
'Reddy, Mallu Kesava'
'Mallik, Sumitava'
'Ramakrishna, Isai'
'Baidya, Mahiuddin'

_publ_section_title
;
 Nitrosocarbonyl-Henry and Denitration Cascade: Synthesis of \a-Ketoamides
 and \a-Keto Oximes.
;
_journal_issue 7
_journal_name_full 'Organic letters'
_journal_page_first 1694
_journal_page_last 1697
_journal_paper_doi 10.1021/acs.orglett.7b00482
_journal_volume 19
_journal_year 2017
_chemical_formula_sum 'C7 H7 N O2 S'
_chemical_formula_weight 169.20
_space_group_crystal_system monoclinic
_space_group_IT_number 14
_space_group_name_Hall '-P 2ybc'
_space_group_name_H-M_alt 'P 1 21/c 1'
_symmetry_space_group_name_Hall '-P 2ybc'
_symmetry_space_group_name_H-M 'P 1 21/c 1'
_atom_sites_solution_hydrogens mixed
_audit_creation_method SHELXL-2014/7
_cell_angle_alpha 90
_cell_angle_beta 105.349(2)
_cell_angle_gamma 90
_cell_formula_units_Z 4
_cell_length_a 9.5486(5)
_cell_length_b 14.0756(9)
_cell_length_c 5.9670(3)
_cell_measurement_reflns_used 1782
_cell_measurement_temperature 296(2)
_cell_measurement_theta_max 25.96
_cell_measurement_theta_min 2.64
_cell_volume 773.37(8)
_computing_cell_refinement 'Bruker SAINT'
_computing_data_collection 'Bruker APEX2'
_computing_data_reduction 'Bruker SAINT'
_computing_molecular_graphics 'Bruker SHELXTL'
_computing_publication_material 'Bruker SHELXTL'
_computing_structure_refinement 'SHELXL-2014/7 (Sheldrick, 2014)'
_computing_structure_solution 'SHELXS-97 (Sheldrick 2008)'
_diffrn_ambient_temperature 296(2)
_diffrn_measured_fraction_theta_full 0.987
_diffrn_measured_fraction_theta_max 0.987
_diffrn_measurement_device_type 'Bruker APEX-II CCD'
_diffrn_measurement_method '\f and \w scans'
_diffrn_radiation_type MoK\a
_diffrn_radiation_wavelength 0.71073
_diffrn_reflns_av_R_equivalents 0.0204
_diffrn_reflns_av_unetI/netI 0.0226
_diffrn_reflns_Laue_measured_fraction_full 0.987
_diffrn_reflns_Laue_measured_fraction_max 0.987
_diffrn_reflns_limit_h_max 11
_diffrn_reflns_limit_h_min -11
_diffrn_reflns_limit_k_max 15
_diffrn_reflns_limit_k_min -16
_diffrn_reflns_limit_l_max 7
_diffrn_reflns_limit_l_min -4
_diffrn_reflns_number 4858
_diffrn_reflns_point_group_measured_fraction_full 0.987
_diffrn_reflns_point_group_measured_fraction_max 0.987
_diffrn_reflns_theta_full 24.996
_diffrn_reflns_theta_max 24.996
_diffrn_reflns_theta_min 2.212
_exptl_absorpt_coefficient_mu 0.363
_exptl_absorpt_correction_type none
_exptl_crystal_colour colourless
_exptl_crystal_density_diffrn 1.453
_exptl_crystal_description Rectangular
_exptl_crystal_F_000 352
_exptl_crystal_size_max 0.250
_exptl_crystal_size_mid 0.220
_exptl_crystal_size_min 0.100
_refine_diff_density_max 0.231
_refine_diff_density_min -0.299
_refine_diff_density_rms 0.050
_refine_ls_extinction_method none
_refine_ls_goodness_of_fit_ref 1.050
_refine_ls_hydrogen_treatment mixed
_refine_ls_matrix_type full
_refine_ls_number_parameters 105
_refine_ls_number_reflns 1344
_refine_ls_number_restraints 0
_refine_ls_restrained_S_all 1.050
_refine_ls_R_factor_all 0.0586
_refine_ls_R_factor_gt 0.0441
_refine_ls_shift/su_max 0.023
_refine_ls_shift/su_mean 0.001
_refine_ls_structure_factor_coef Fsqd
_refine_ls_weighting_details 'w=1/[\s^2^(Fo^2^)+(0.0619P)^2^+0.5494P] where P=(Fo^2^+2Fc^2^)/3'
_refine_ls_weighting_scheme calc
_refine_ls_wR_factor_gt 0.1198
_refine_ls_wR_factor_ref 0.1301
_reflns_Friedel_coverage 0.000
_reflns_number_gt 1065
_reflns_number_total 1344
_reflns_threshold_expression 'I > 2\s(I)'
_cod_data_source_file ol7b00482_si_004.cif
_cod_data_source_block 211
_cod_database_code 1545951
_shelx_shelxl_version_number 2014/7
_shelx_space_group_comment
; 
The symmetry employed for this shelxl refinement is uniquely defined 
by the following loop, which should always be used as a source of 
symmetry information in preference to the above space-group names. 
They are only intended as comments. 
;
_shelx_estimated_absorpt_t_min 0.915
_shelx_estimated_absorpt_t_max 0.965

loop_
_space_group_symop_operation_xyz
'x, y, z'
'-x, y+1/2, -z+1/2'
'-x, -y, -z'
'x, -y-1/2, z-1/2'

loop_
_atom_site_label
_atom_site_type_symbol
_atom_site_fract_x
_atom_site_fract_y
_atom_site_fract_z
_atom_site_U_iso_or_equiv
_atom_site_adp_type
_atom_site_occupancy
_atom_site_site_symmetry_order
_atom_site_calc_flag
_atom_site_refinement_flags_posn
_atom_site_refinement_flags_adp
C1 C 0.9860(3) 0.6061(2) 0.7713(6) 0.0545(8) Uani 1 1 d . .
H1 H 1.0765 0.5921 0.7485 0.065 Uiso 1 1 calc R U
C2 C 0.8569(3) 0.6024(2) 0.6004(6) 0.0534(8) Uani 1 1 d . .
H2 H 0.8502 0.5861 0.4469 0.064 Uiso 1 1 calc R U
C3 C 0.7346(3) 0.62620(18) 0.6839(5) 0.0380(6) Uani 1 1 d . .
C4 C 0.7759(3) 0.64656(18) 0.9171(5) 0.0400(7) Uani 1 1 d . .
H4 H 0.7114 0.6623 1.0038 0.048 Uiso 1 1 calc R U
C5 C 0.5876(3) 0.63636(17) 0.5272(5) 0.0368(6) Uani 1 1 d . .
C6 C 0.4558(3) 0.62045(18) 0.6146(4) 0.0353(6) Uani 1 1 d . .
C7 C 0.3142(3) 0.6591(2) 0.4750(6) 0.0585(9) Uani 1 1 d . .
H7A H 0.2375 0.6361 0.5372 0.088 Uiso 1 1 calc R U
H7B H 0.2972 0.6387 0.3165 0.088 Uiso 1 1 calc R U
H7C H 0.3166 0.7272 0.4815 0.088 Uiso 1 1 calc R U
N1 N 0.4752(2) 0.56844(15) 0.7962(4) 0.0352(5) Uani 1 1 d . .
O1 O 0.5701(2) 0.65819(15) 0.3253(3) 0.0533(6) Uani 1 1 d . .
O2 O 0.34721(19) 0.55258(16) 0.8612(4) 0.0462(5) Uani 1 1 d . .
S1 S 0.95791(8) 0.63954(6) 1.02794(16) 0.0626(3) Uani 1 1 d . .
H1O H 0.375(3) 0.515(2) 0.965(6) 0.049(9) Uiso 1 1 d . .

loop_
_atom_site_aniso_label
_atom_site_aniso_U_11
_atom_site_aniso_U_22
_atom_site_aniso_U_33
_atom_site_aniso_U_23
_atom_site_aniso_U_13
_atom_site_aniso_U_12
C1 0.0348(15) 0.0600(18) 0.077(2) 0.0273(16) 0.0299(15) 0.0141(13)
C2 0.0557(19) 0.0601(19) 0.0533(19) 0.0128(15) 0.0298(15) 0.0081(15)
C3 0.0399(15) 0.0350(13) 0.0417(17) 0.0067(11) 0.0157(12) 0.0010(11)
C4 0.0320(14) 0.0433(14) 0.0435(18) -0.0014(12) 0.0081(12) 0.0006(11)
C5 0.0429(15) 0.0339(13) 0.0338(16) 0.0010(11) 0.0103(11) -0.0028(11)
C6 0.0338(14) 0.0404(14) 0.0293(14) 0.0006(11) 0.0043(11) -0.0010(10)
C7 0.0428(16) 0.082(2) 0.0450(19) 0.0158(16) 0.0020(13) 0.0094(16)
N1 0.0286(11) 0.0438(12) 0.0336(12) 0.0019(10) 0.0093(9) -0.0021(9)
O1 0.0576(13) 0.0707(14) 0.0325(12) 0.0086(10) 0.0133(9) -0.0078(10)
O2 0.0292(10) 0.0669(14) 0.0428(12) 0.0161(10) 0.0102(9) 0.0013(9)
S1 0.0385(5) 0.0683(6) 0.0730(7) 0.0073(4) 0.0008(4) 0.0004(4)

loop_
_atom_type_symbol
_atom_type_description
_atom_type_scat_dispersion_real
_atom_type_scat_dispersion_imag
_atom_type_scat_source
C C 0.0033 0.0016 'International Tables Vol C Tables 4.2.6.8 and 6.1.1.4'
H H 0.0000 0.0000 'International Tables Vol C Tables 4.2.6.8 and 6.1.1.4'
N N 0.0061 0.0033 'International Tables Vol C Tables 4.2.6.8 and 6.1.1.4'
O O 0.0106 0.0060 'International Tables Vol C Tables 4.2.6.8 and 6.1.1.4'
S S 0.1246 0.1234 'International Tables Vol C Tables 4.2.6.8 and 6.1.1.4'

loop_
_geom_angle_atom_site_label_1
_geom_angle_atom_site_label_2
_geom_angle_atom_site_label_3
_geom_angle
C2 C1 S1 110.8(2)
C2 C1 H1 124.6
S1 C1 H1 124.6
C1 C2 C3 112.8(3)
C1 C2 H2 123.6
C3 C2 H2 123.6
C4 C3 C2 111.2(3)
C4 C3 C5 126.4(2)
C2 C3 C5 122.1(3)
C3 C4 S1 112.0(2)
C3 C4 H4 124.0
S1 C4 H4 124.0
O1 C5 C3 120.9(2)
O1 C5 C6 118.4(3)
C3 C5 C6 120.7(2)
N1 C6 C7 126.0(2)
N1 C6 C5 115.6(2)
C7 C6 C5 118.1(2)
C6 C7 H7A 109.5
C6 C7 H7B 109.5
H7A C7 H7B 109.5
C6 C7 H7C 109.5
H7A C7 H7C 109.5
H7B C7 H7C 109.5
C6 N1 O2 112.7(2)
N1 O2 H1O 100(2)
C1 S1 C4 93.17(15)

loop_
_geom_bond_atom_site_label_1
_geom_bond_atom_site_label_2
_geom_bond_distance
C1 C2 1.378(5)
C1 S1 1.690(3)
C1 H1 0.9300
C2 C3 1.426(4)
C2 H2 0.9300
C3 C4 1.372(4)
C3 C5 1.473(4)
C4 S1 1.691(3)
C4 H4 0.9300
C5 O1 1.211(3)
C5 C6 1.501(4)
C6 N1 1.280(3)
C6 C7 1.491(4)
C7 H7A 0.9600
C7 H7B 0.9600
C7 H7C 0.9600
N1 O2 1.395(3)
O2 H1O 0.80(3)

loop_
_geom_torsion_atom_site_label_1
_geom_torsion_atom_site_label_2
_geom_torsion_atom_site_label_3
_geom_torsion_atom_site_label_4
_geom_torsion
S1 C1 C2 C3 -0.8(3)
C1 C2 C3 C4 -0.4(4)
C1 C2 C3 C5 173.7(2)
C2 C3 C4 S1 1.4(3)
C5 C3 C4 S1 -172.4(2)
C4 C3 C5 O1 146.8(3)
C2 C3 C5 O1 -26.4(4)
C4 C3 C5 C6 -32.9(4)
C2 C3 C5 C6 154.0(3)
O1 C5 C6 N1 157.4(2)
C3 C5 C6 N1 -22.9(3)
O1 C5 C6 C7 -17.8(4)
C3 C5 C6 C7 161.8(3)
C7 C6 N1 O2 -2.1(4)
C5 C6 N1 O2 -176.9(2)
C2 C1 S1 C4 1.3(2)
C3 C4 S1 C1 -1.6(2)
